data_2227201
loop_
_publ_author_name
'Quah, Ching Kheng'
'Loh, Wan-Sin'
'Hemamalini, Madhukar'
'Fun, Hoong-Kun'

_publ_section_title
;
 8-Hydroxyquinolinium 2-carboxyacetate
;
_journal_coeditor_code BT5313
_journal_issue 9
_journal_name_full 'Acta Crystallographica Section E'
_journal_page_first o2254
_journal_paper_doi 10.1107/S1600536810030990
_journal_volume 66
_journal_year 2010
_chemical_formula_iupac 'C9 H8 N O +, C3 H3 O4 -'
_chemical_formula_moiety 'C9 H8 N O +, C3 H3 O4 -'
_chemical_formula_sum 'C12 H11 N O5'
_chemical_formula_weight 249.22
_chemical_name_systematic
;
8-Hydroxyquinolinium 2-carboxyacetate
;
_space_group_IT_number 14
_symmetry_cell_setting monoclinic
_symmetry_space_group_name_Hall '-P 2ybc'
_symmetry_space_group_name_H-M 'P 1 21/c 1'
_atom_sites_solution_hydrogens geom
_atom_sites_solution_primary direct
_atom_sites_solution_secondary difmap
_audit_creation_method SHELXL-97
_cell_angle_alpha 90.00
_cell_angle_beta 90.999(3)
_cell_angle_gamma 90.00
_cell_formula_units_Z 4
_cell_length_a 8.7089(4)
_cell_length_b 5.2930(2)
_cell_length_c 23.4672(9)
_cell_measurement_reflns_used 3422
_cell_measurement_temperature 100.00(10)
_cell_measurement_theta_max 30.00
_cell_measurement_theta_min 3.47
_cell_volume 1081.58(8)
_computing_cell_refinement 'SAINT (Bruker, 2009)'
_computing_data_collection 'APEX2 (Bruker, 2009)'
_computing_data_reduction 'SAINT (Bruker, 2009)'
_computing_molecular_graphics 'SHELXTL (Sheldrick, 2008)'
_computing_publication_material
;
SHELXTL (Sheldrick, 2008) and PLATON (Spek, 2009)
;
_computing_structure_refinement 'SHELXTL (Sheldrick, 2008)'
_computing_structure_solution 'SHELXTL (Sheldrick, 2008)'
_diffrn_ambient_temperature 100
_diffrn_measured_fraction_theta_full 0.993
_diffrn_measured_fraction_theta_max 0.993
_diffrn_measurement_device_type
;
Bruker SMART APEXII CCD area-detector diffractometer
;
_diffrn_measurement_method '\f and \w scans'
_diffrn_radiation_monochromator graphite
_diffrn_radiation_source 'fine-focus sealed tube'
_diffrn_radiation_type MoK\a
_diffrn_radiation_wavelength 0.71073
_diffrn_reflns_av_R_equivalents 0.0408
_diffrn_reflns_av_sigmaI/netI 0.0374
_diffrn_reflns_limit_h_max 12
_diffrn_reflns_limit_h_min -11
_diffrn_reflns_limit_k_max 7
_diffrn_reflns_limit_k_min -7
_diffrn_reflns_limit_l_max 32
_diffrn_reflns_limit_l_min -33
_diffrn_reflns_number 12061
_diffrn_reflns_theta_full 30.06
_diffrn_reflns_theta_max 30.06
_diffrn_reflns_theta_min 2.34
_diffrn_standards_number 0
_exptl_absorpt_coefficient_mu 0.121
_exptl_absorpt_correction_T_max 0.9918
_exptl_absorpt_correction_T_min 0.9289
_exptl_absorpt_correction_type multi-scan
_exptl_absorpt_process_details '(<i>SADABS</i>; Bruker, 2009)'
_exptl_crystal_colour yellow
_exptl_crystal_density_diffrn 1.530
_exptl_crystal_density_method 'not measured'
_exptl_crystal_description plate
_exptl_crystal_F_000 520
_exptl_crystal_size_max 0.519
_exptl_crystal_size_mid 0.169
_exptl_crystal_size_min 0.068
_refine_diff_density_max 0.330
_refine_diff_density_min -0.292
_refine_ls_extinction_method none
_refine_ls_goodness_of_fit_ref 1.044
_refine_ls_hydrogen_treatment refall
_refine_ls_matrix_type full
_refine_ls_number_parameters 207
_refine_ls_number_reflns 3170
_refine_ls_number_restraints 0
_refine_ls_restrained_S_all 1.044
_refine_ls_R_factor_all 0.0559
_refine_ls_R_factor_gt 0.0426
_refine_ls_shift/su_max_lt 0.001
_refine_ls_shift/su_mean 0.000
_refine_ls_structure_factor_coef Fsqd
_refine_ls_weighting_details 'calc w=1/[\s^2^(Fo^2^)+(0.0618P)^2^+0.2285P] where P=(Fo^2^+2Fc^2^)/3'
_refine_ls_weighting_scheme calc
_refine_ls_wR_factor_gt 0.1094
_refine_ls_wR_factor_ref 0.1182
_reflns_number_gt 2552
_reflns_number_total 3170
_reflns_threshold_expression I>2\s(I)
_cod_data_source_file bt5313.cif
_cod_data_source_block I
_cod_original_sg_symbol_H-M 'P 21/c'
_cod_database_code 2227201
_cod_database_fobs_code 2227201

loop_
_symmetry_equiv_pos_as_xyz
'x, y, z'
'-x, y+1/2, -z+1/2'
'-x, -y, -z'
'x, -y-1/2, z-1/2'

loop_
_atom_site_type_symbol
_atom_site_label
_atom_site_fract_x
_atom_site_fract_y
_atom_site_fract_z
_atom_site_U_iso_or_equiv
_atom_site_adp_type
_atom_site_calc_flag
_atom_site_refinement_flags
_atom_site_occupancy
_atom_site_disorder_assembly
_atom_site_disorder_group
O O1 0.09573(11) 0.85826(16) 0.23539(4) 0.0178(2) Uani d . 1 . .
N N1 0.16598(13) 0.89411(19) 0.12400(4) 0.0152(2) Uani d . 1 . .
C C1 0.23458(14) 0.7104(2) 0.15690(5) 0.0142(2) Uani d . 1 . .
C C2 0.19403(16) 0.9186(2) 0.06877(5) 0.0183(3) Uani d . 1 . .
C C3 0.29489(16) 0.7560(3) 0.04150(5) 0.0204(3) Uani d . 1 . .
C C4 0.36509(16) 0.5673(2) 0.07247(5) 0.0201(3) Uani d . 1 . .
C C5 0.33690(14) 0.5386(2) 0.13142(5) 0.0165(2) Uani d . 1 . .
C C6 0.40592(15) 0.3468(2) 0.16573(6) 0.0193(3) Uani d . 1 . .
C C7 0.37370(15) 0.3379(2) 0.22279(6) 0.0193(3) Uani d . 1 . .
C C8 0.27372(15) 0.5121(2) 0.24808(5) 0.0172(2) Uani d . 1 . .
C C9 0.19971(14) 0.6941(2) 0.21562(5) 0.0144(2) Uani d . 1 . .
O O2 0.79886(13) 0.74847(19) 0.03808(4) 0.0268(2) Uani d . 1 . .
O O3 0.66717(12) 0.95987(18) 0.10240(4) 0.0237(2) Uani d . 1 . .
O O4 0.96190(11) 0.38081(17) 0.06705(4) 0.0208(2) Uani d . 1 . .
O O5 0.97057(11) 0.25359(16) 0.15766(3) 0.0177(2) Uani d . 1 . .
C C10 0.75145(15) 0.7864(2) 0.09062(5) 0.0176(2) Uani d . 1 . .
C C11 0.80638(16) 0.5972(2) 0.13524(5) 0.0195(3) Uani d . 1 . .
C C12 0.92134(14) 0.3958(2) 0.11786(5) 0.0155(2) Uani d . 1 . .
H H1O1 0.073(2) 0.817(4) 0.2748(9) 0.042(5) Uiso d . 1 . .
H H1O2 0.866(3) 0.602(4) 0.0417(9) 0.057(6) Uiso d . 1 . .
H H1N1 0.098(2) 1.015(4) 0.1398(8) 0.037(5) Uiso d . 1 . .
H H2A 0.141(2) 1.051(3) 0.0516(7) 0.022(4) Uiso d . 1 . .
H H3A 0.3100(19) 0.781(3) 0.0005(7) 0.023(4) Uiso d . 1 . .
H H4A 0.437(2) 0.447(3) 0.0560(7) 0.027(4) Uiso d . 1 . .
H H6A 0.4720(18) 0.226(3) 0.1476(7) 0.019(4) Uiso d . 1 . .
H H7A 0.4224(19) 0.207(3) 0.2466(7) 0.024(4) Uiso d . 1 . .
H H8A 0.2547(19) 0.505(3) 0.2888(7) 0.020(4) Uiso d . 1 . .
H H11A 0.716(2) 0.510(4) 0.1503(8) 0.039(5) Uiso d . 1 . .
H H11B 0.852(2) 0.689(4) 0.1680(8) 0.035(5) Uiso d . 1 . .

loop_
_atom_site_aniso_label
_atom_site_aniso_U_11
_atom_site_aniso_U_22
_atom_site_aniso_U_33
_atom_site_aniso_U_12
_atom_site_aniso_U_13
_atom_site_aniso_U_23
O1 0.0235(5) 0.0173(4) 0.0128(4) 0.0039(4) 0.0051(3) 0.0010(3)
N1 0.0187(5) 0.0143(4) 0.0128(5) -0.0006(4) 0.0020(4) -0.0003(4)
C1 0.0153(6) 0.0129(5) 0.0146(5) -0.0014(4) 0.0013(4) -0.0008(4)
C2 0.0229(7) 0.0186(6) 0.0135(5) -0.0009(5) 0.0017(4) 0.0008(4)
C3 0.0242(7) 0.0240(6) 0.0130(5) -0.0009(5) 0.0041(5) -0.0016(5)
C4 0.0201(7) 0.0213(6) 0.0191(6) 0.0009(5) 0.0047(5) -0.0045(5)
C5 0.0159(6) 0.0160(5) 0.0178(6) -0.0018(4) 0.0017(4) -0.0016(4)
C6 0.0170(6) 0.0161(5) 0.0248(6) 0.0015(5) 0.0016(5) -0.0018(5)
C7 0.0180(6) 0.0160(5) 0.0239(6) 0.0005(5) -0.0007(5) 0.0035(5)
C8 0.0186(6) 0.0169(5) 0.0160(5) -0.0024(5) 0.0007(4) 0.0019(4)
C9 0.0161(6) 0.0136(5) 0.0137(5) -0.0022(4) 0.0023(4) 0.0002(4)
O2 0.0417(7) 0.0242(5) 0.0146(4) 0.0117(4) 0.0046(4) 0.0025(4)
O3 0.0263(5) 0.0216(5) 0.0232(5) 0.0067(4) 0.0009(4) -0.0014(4)
O4 0.0293(5) 0.0205(4) 0.0127(4) 0.0049(4) 0.0051(3) 0.0001(3)
O5 0.0228(5) 0.0175(4) 0.0128(4) 0.0018(3) 0.0023(3) 0.0008(3)
C10 0.0197(6) 0.0170(5) 0.0160(5) 0.0001(5) 0.0005(4) -0.0009(4)
C11 0.0241(7) 0.0211(6) 0.0132(5) 0.0055(5) 0.0040(5) 0.0008(4)
C12 0.0178(6) 0.0149(5) 0.0139(5) -0.0023(4) 0.0015(4) -0.0013(4)

loop_
_atom_type_symbol
_atom_type_description
_atom_type_scat_dispersion_real
_atom_type_scat_dispersion_imag
_atom_type_scat_source
C C 0.0033 0.0016 'International Tables Vol C Tables 4.2.6.8 and 6.1.1.4'
H H 0.0000 0.0000 'International Tables Vol C Tables 4.2.6.8 and 6.1.1.4'
N N 0.0061 0.0033 'International Tables Vol C Tables 4.2.6.8 and 6.1.1.4'
O O 0.0106 0.0060 'International Tables Vol C Tables 4.2.6.8 and 6.1.1.4'

loop_
_geom_angle_atom_site_label_1
_geom_angle_atom_site_label_2
_geom_angle_atom_site_label_3
_geom_angle_site_symmetry_1
_geom_angle_site_symmetry_3
_geom_angle
_geom_angle_publ_flag
C9 O1 H1O1 . . 109.3(12) ?
C2 N1 C1 . . 122.14(11) ?
C2 N1 H1N1 . . 116.1(11) ?
C1 N1 H1N1 . . 121.7(11) ?
N1 C1 C5 . . 119.31(10) ?
N1 C1 C9 . . 119.40(10) ?
C5 C1 C9 . . 121.28(11) ?
N1 C2 C3 . . 121.04(12) ?
N1 C2 H2A . . 113.5(10) ?
C3 C2 H2A . . 125.5(10) ?
C4 C3 C2 . . 119.00(11) ?
C4 C3 H3A . . 123.3(10) ?
C2 C3 H3A . . 117.6(10) ?
C3 C4 C5 . . 120.77(12) ?
C3 C4 H4A . . 123.2(10) ?
C5 C4 H4A . . 116.1(10) ?
C1 C5 C4 . . 117.72(11) ?
C1 C5 C6 . . 118.88(11) ?
C4 C5 C6 . . 123.40(12) ?
C7 C6 C5 . . 119.01(12) ?
C7 C6 H6A . . 122.8(9) ?
C5 C6 H6A . . 118.2(9) ?
C6 C7 C8 . . 121.81(12) ?
C6 C7 H7A . . 119.1(10) ?
C8 C7 H7A . . 119.1(10) ?
C9 C8 C7 . . 120.74(11) ?
C9 C8 H8A . . 118.7(10) ?
C7 C8 H8A . . 120.5(10) ?
O1 C9 C8 . . 124.86(11) ?
O1 C9 C1 . . 116.96(10) ?
C8 C9 C1 . . 118.17(11) ?
C10 O2 H1O2 . . 103.7(13) ?
O3 C10 O2 . . 121.90(12) ?
O3 C10 C11 . . 121.81(11) ?
O2 C10 C11 . . 116.29(11) ?
C10 C11 C12 . . 118.50(10) ?
C10 C11 H11A . . 108.4(12) ?
C12 C11 H11A . . 107.4(12) ?
C10 C11 H11B . . 109.3(11) ?
C12 C11 H11B . . 107.1(11) ?
H11A C11 H11B . . 105.5(16) ?
O4 C12 O5 . . 124.50(11) ?
O4 C12 C11 . . 119.80(11) ?
O5 C12 C11 . . 115.70(10) ?

loop_
_geom_bond_atom_site_label_1
_geom_bond_atom_site_label_2
_geom_bond_site_symmetry_2
_geom_bond_distance
_geom_bond_publ_flag
O1 C9 . 1.3434(15) ?
O1 H1O1 . 0.97(2) ?
N1 C2 . 1.3295(15) ?
N1 C1 . 1.3722(15) ?
N1 H1N1 . 0.95(2) ?
C1 C5 . 1.4132(17) ?
C1 C9 . 1.4187(16) ?
C2 C3 . 1.3933(18) ?
C2 H2A . 0.928(17) ?
C3 C4 . 1.3727(19) ?
C3 H3A . 0.982(16) ?
C4 C5 . 1.4174(17) ?
C4 H4A . 0.977(18) ?
C5 C6 . 1.4222(17) ?
C6 C7 . 1.3736(18) ?
C6 H6A . 0.963(17) ?
C7 C8 . 1.4066(18) ?
C7 H7A . 0.981(17) ?
C8 C9 . 1.3811(17) ?
C8 H8A . 0.973(16) ?
O2 C10 . 1.3223(15) ?
O2 H1O2 . 0.97(2) ?
O3 C10 . 1.2107(16) ?
O4 C12 . 1.2521(14) ?
O5 C12 . 1.2683(14) ?
C10 C11 . 1.5198(17) ?
C11 C12 . 1.5231(17) ?
C11 H11A . 0.98(2) ?
C11 H11B . 0.990(19) ?

loop_
_geom_hbond_atom_site_label_D
_geom_hbond_atom_site_label_H
_geom_hbond_atom_site_label_A
_geom_hbond_site_symmetry_A
_geom_hbond_distance_DH
_geom_hbond_distance_HA
_geom_hbond_distance_DA
_geom_hbond_angle_DHA
_geom_hbond_publ_flag
O1 H1O1 O5 2_655 0.97(2) 1.67(2) 2.6439(12) 178.1(14) yes
O2 H1O2 O4 . 0.97(2) 1.55(2) 2.4963(14) 162(2) yes
N1 H1N1 O5 1_465 0.95(2) 1.74(2) 2.6809(14) 170.9(17) yes
C2 H2A O4 1_465 0.928(16) 2.373(17) 3.1735(15) 144.4(14) yes
C2 H2A O2 3_675 0.928(16) 2.423(16) 3.0663(15) 126.5(13) yes
C6 H6A O3 1_545 0.964(16) 2.462(16) 3.4202(16) 172.5(13) yes

loop_
_geom_torsion_atom_site_label_1
_geom_torsion_atom_site_label_2
_geom_torsion_atom_site_label_3
_geom_torsion_atom_site_label_4
_geom_torsion_site_symmetry_1
_geom_torsion_site_symmetry_2
_geom_torsion_site_symmetry_3
_geom_torsion_site_symmetry_4
_geom_torsion
_geom_torsion_publ_flag
C2 N1 C1 C5 . . . . -0.90(18) ?
C2 N1 C1 C9 . . . . -179.97(11) ?
C1 N1 C2 C3 . . . . 0.34(19) ?
N1 C2 C3 C4 . . . . 0.4(2) ?
C2 C3 C4 C5 . . . . -0.5(2) ?
N1 C1 C5 C4 . . . . 0.71(17) ?
C9 C1 C5 C4 . . . . 179.77(11) ?
N1 C1 C5 C6 . . . . -179.22(11) ?
C9 C1 C5 C6 . . . . -0.16(18) ?
C3 C4 C5 C1 . . . . -0.01(19) ?
C3 C4 C5 C6 . . . . 179.92(13) ?
C1 C5 C6 C7 . . . . -1.42(18) ?
C4 C5 C6 C7 . . . . 178.66(12) ?
C5 C6 C7 C8 . . . . 0.37(19) ?
C6 C7 C8 C9 . . . . 2.3(2) ?
C7 C8 C9 O1 . . . . 175.89(11) ?
C7 C8 C9 C1 . . . . -3.83(18) ?
N1 C1 C9 O1 . . . . 2.09(16) ?
C5 C1 C9 O1 . . . . -176.97(11) ?
N1 C1 C9 C8 . . . . -178.17(11) ?
C5 C1 C9 C8 . . . . 2.77(18) ?
O3 C10 C11 C12 . . . . -175.64(12) ?
O2 C10 C11 C12 . . . . 5.39(18) ?
C10 C11 C12 O4 . . . . -3.81(18) ?
C10 C11 C12 O5 . . . . 175.62(11) ?

loop_
_cod_related_entry_id
_cod_related_entry_database
_cod_related_entry_code
1 ChemSpider 30656182
